data_7234378
loop_
_publ_author_name
'Alexandre Abherve'
'Mario Palacios-Corella'
'Juan Modesto Clemente-Juan'
'Raphael Marx'
'Petr Neugebauer'
'Joris van Slageren'
'Miguel Clemente-Leon'
'Eugenio Coronado'

_publ_section_title
;
 Bimetallic MnIII-FeII hybrid complexes formed by a functionalized MnIII
 Anderson polyoxometalate coordinated to FeII: observation of a
 field-induced slow relaxation of magnetization in the MnIII centres and a
 photoinduced spin-crossover in the FeII centres
;
_journal_name_full 'Journal of Materials Chemistry C'
_journal_page_first 7936
_journal_page_last 7945
_journal_paper_doi 10.1039/C5TC01089F
_journal_volume 3
_journal_year 2015
_chemical_formula_sum 'C176 H312 Mn2 Mo12 N34 O61'
_chemical_formula_weight 5141.74
_space_group_crystal_system monoclinic
_space_group_IT_number 14
_space_group_name_Hall '-P 2yn'
_space_group_name_H-M_alt 'P 1 21/n 1'
_atom_sites_solution_hydrogens geom
_cell_angle_alpha 90
_cell_angle_beta 108.8700(10)
_cell_angle_gamma 90
_cell_formula_units_Z 2
_cell_length_a 18.6735(2)
_cell_length_b 21.7084(2)
_cell_length_c 28.6619(4)
_cell_measurement_reflns_used 40952
_cell_measurement_temperature 119.95(10)
_cell_measurement_theta_max 27.3630
_cell_measurement_theta_min 3.1310
_cell_volume 10994.3(2)
_computing_structure_refinement 'SHELXL-2013 (Sheldrick, 2013)'
_diffrn_ambient_temperature 120(2)
_diffrn_detector_area_resol_mean 16.0267
_diffrn_measured_fraction_theta_full 0.999
_diffrn_measured_fraction_theta_max 0.998
_diffrn_measurement_device_type 'SuperNova, Single source at offset), Sapphire3'
_diffrn_radiation_monochromator mirror
_diffrn_radiation_source 'SuperNova (Mo) X-ray Source'
_diffrn_radiation_type MoK\a
_diffrn_radiation_wavelength 0.71073
_diffrn_reflns_av_R_equivalents 0.0936
_diffrn_reflns_av_unetI/netI 0.0546
_diffrn_reflns_Laue_measured_fraction_full 0.999
_diffrn_reflns_Laue_measured_fraction_max 0.998
_diffrn_reflns_limit_h_max 24
_diffrn_reflns_limit_h_min -24
_diffrn_reflns_limit_k_max 28
_diffrn_reflns_limit_k_min -28
_diffrn_reflns_limit_l_max 37
_diffrn_reflns_limit_l_min -37
_diffrn_reflns_number 233469
_diffrn_reflns_point_group_measured_fraction_full 0.999
_diffrn_reflns_point_group_measured_fraction_max 0.998
_diffrn_reflns_theta_full 25.242
_diffrn_reflns_theta_max 27.511
_diffrn_reflns_theta_min 2.807
_exptl_absorpt_coefficient_mu 0.853
_exptl_absorpt_correction_T_max 1.00000
_exptl_absorpt_correction_T_min 0.85278
_exptl_absorpt_correction_type multi-scan
_exptl_absorpt_process_details
;
CrysAlisPro, Agilent Technologies,
Version 1.171.36.24 (release 03-12-2012 CrysAlis171 .NET)
(compiled Dec  3 2012,18:21:49)
Empirical absorption correction using spherical harmonics,
 implemented in SCALE3 ABSPACK scaling algorithm.
;
_exptl_crystal_colour yellow
_exptl_crystal_density_diffrn 1.553
_exptl_crystal_description prism
_exptl_crystal_F_000 5296
_exptl_crystal_preparation 'Magnetic properties'
_exptl_crystal_recrystallization_method 'slow evaporation'
_exptl_crystal_size_max 0.160
_exptl_crystal_size_mid 0.100
_exptl_crystal_size_min 0.060
_refine_diff_density_max 1.625
_refine_diff_density_min -1.232
_refine_diff_density_rms 0.125
_refine_ls_extinction_coef .
_refine_ls_extinction_method none
_refine_ls_goodness_of_fit_ref 1.034
_refine_ls_hydrogen_treatment constr
_refine_ls_matrix_type full
_refine_ls_number_parameters 1310
_refine_ls_number_reflns 25227
_refine_ls_number_restraints 0
_refine_ls_restrained_S_all 1.034
_refine_ls_R_factor_all 0.0730
_refine_ls_R_factor_gt 0.0436
_refine_ls_shift/su_max 0.002
_refine_ls_shift/su_mean 0.000
_refine_ls_structure_factor_coef Fsqd
_refine_ls_weighting_details 'w=1/[\s^2^(Fo^2^)+(0.0317P)^2^+38.0548P] where P=(Fo^2^+2Fc^2^)/3'
_refine_ls_weighting_scheme calc
_refine_ls_wR_factor_gt 0.0925
_refine_ls_wR_factor_ref 0.1083
_reflns_Friedel_coverage 0.000
_reflns_Friedel_fraction_full .
_reflns_Friedel_fraction_max .
_reflns_number_gt 18504
_reflns_number_total 25227
_reflns_threshold_expression 'I > 2\s(I)'
_cod_data_source_file J-Mater-Chem-C-2015-3-7936.cif
_cod_data_source_block 1
_cod_original_sg_symbol_H-M 'P 21/n'
_cod_database_code 7234378
_shelx_space_group_comment
;
The symmetry employed for this shelxl refinement is uniquely defined
by the following loop, which should always be used as a source of
symmetry information in preference to the above space-group names.
They are only intended as comments.
;
_shelx_estimated_absorpt_t_min 0.876
_shelx_estimated_absorpt_t_max 0.951
_shelxl_version_number 2013-4

loop_
_space_group_symop_operation_xyz
'x, y, z'
'-x+1/2, y+1/2, -z+1/2'
'-x, -y, -z'
'x-1/2, -y-1/2, z-1/2'

loop_
_atom_site_label
_atom_site_type_symbol
_atom_site_fract_x
_atom_site_fract_y
_atom_site_fract_z
_atom_site_U_iso_or_equiv
_atom_site_adp_type
_atom_site_occupancy
_atom_site_site_symmetry_order
_atom_site_calc_flag
_atom_site_refinement_flags_posn
_atom_site_refinement_flags_adp
_atom_site_refinement_flags_occupancy
_atom_site_disorder_assembly
_atom_site_disorder_group
C1 C 0.2942(3) 0.9073(2) 0.19669(19) 0.0377(12) Uani 1 1 d . . . . .
H1 H 0.2759 0.9434 0.1779 0.045 Uiso 1 1 calc R U . . .
C2 C 0.2517(3) 0.8581(2) 0.20490(19) 0.0373(12) Uani 1 1 d . . . . .
H2 H 0.1981 0.8560 0.1919 0.045 Uiso 1 1 calc R U . . .
C3 C 0.2939(2) 0.81513(19) 0.23254(15) 0.0205(9) Uani 1 1 d . . . . .
H3 H 0.2777 0.7777 0.2431 0.025 Uiso 1 1 calc R U . . .
C4 C 0.4268(2) 0.80256(19) 0.27412(15) 0.0210(9) Uani 1 1 d . . . . .
C5 C 0.4148(2) 0.74670(19) 0.29460(15) 0.0220(9) Uani 1 1 d . . . . .
H5 H 0.3660 0.7286 0.2861 0.026 Uiso 1 1 calc R U . . .
C6 C 0.4774(2) 0.71900(18) 0.32791(15) 0.0201(8) Uani 1 1 d . . . . .
C7 C 0.5482(2) 0.74559(18) 0.33874(15) 0.0206(9) Uani 1 1 d . . . . .
H7 H 0.5914 0.7279 0.3623 0.025 Uiso 1 1 calc R U . . .
C8 C 0.5533(2) 0.79961(19) 0.31357(15) 0.0212(9) Uani 1 1 d . . . . .
C9 C 0.6881(2) 0.80102(17) 0.35122(14) 0.0157(8) Uani 1 1 d . . . . .
H9 H 0.6921 0.7656 0.3714 0.019 Uiso 1 1 calc R U . . .
C10 C 0.7432(3) 0.8361(2) 0.34759(17) 0.0298(10) Uani 1 1 d . . . . .
H10 H 0.7950 0.8297 0.3658 0.036 Uiso 1 1 calc R U . . .
C11 C 0.7169(3) 0.8840(2) 0.31391(18) 0.0304(10) Uani 1 1 d . . . . .
H11 H 0.7462 0.9149 0.3052 0.036 Uiso 1 1 calc R U . . .
C12 C 0.4666(2) 0.65825(18) 0.35052(15) 0.0191(8) Uani 1 1 d . . . . .
C13 C 0.5029(2) 0.59990(17) 0.43064(14) 0.0149(8) Uani 1 1 d . . . . .
C14 C 0.5662(2) 0.61366(17) 0.47979(14) 0.0168(8) Uani 1 1 d . . . . .
H14A H 0.6154 0.6150 0.4736 0.020 Uiso 1 1 calc R U . . .
H14B H 0.5572 0.6549 0.4916 0.020 Uiso 1 1 calc R U . . .
C17 C 0.4233(3) 0.9986(2) 0.14562(17) 0.0326(11) Uani 1 1 d . . . . .
H17 H 0.3742 0.9908 0.1231 0.039 Uiso 1 1 calc R U . . .
C18 C 0.4921(3) 0.9716(2) 0.1462(2) 0.0416(13) Uani 1 1 d . . . . .
H18 H 0.4964 0.9420 0.1228 0.050 Uiso 1 1 calc R U . . .
C19 C 0.5496(2) 0.9922(2) 0.18283(16) 0.0280(10) Uani 1 1 d . . . . .
H19 H 0.6013 0.9805 0.1912 0.034 Uiso 1 1 calc R U . . .
C20 C 0.5670(2) 1.06420(19) 0.24841(15) 0.0215(9) Uani 1 1 d . . . . .
C21 C 0.6392(2) 1.04227(19) 0.27218(15) 0.0216(9) Uani 1 1 d . . . . .
H21 H 0.6595 1.0086 0.2595 0.026 Uiso 1 1 calc R U . . .
C22 C 0.6806(2) 1.07185(19) 0.31559(15) 0.0217(9) Uani 1 1 d . . . . .
C23 C 0.6510(2) 1.12319(19) 0.33167(15) 0.0214(9) Uani 1 1 d . . . . .
H23 H 0.6785 1.1444 0.3609 0.026 Uiso 1 1 calc R U . . .
C24 C 0.5791(2) 1.14207(18) 0.30301(15) 0.0207(8) Uani 1 1 d . . . . .
C25 C 0.5892(2) 1.23434(17) 0.35052(14) 0.0171(8) Uani 1 1 d . . . . .
H25 H 0.6411 1.2301 0.3696 0.020 Uiso 1 1 calc R U . . .
C26 C 0.5437(3) 1.2797(2) 0.35191(17) 0.0329(11) Uani 1 1 d . . . . .
H26 H 0.5585 1.3146 0.3728 0.039 Uiso 1 1 calc R U . . .
C27 C 0.4710(3) 1.2708(3) 0.3191(2) 0.0436(14) Uani 1 1 d . . . . .
H27 H 0.4283 1.2970 0.3138 0.052 Uiso 1 1 calc R U . . .
C28 C 0.7582(2) 1.04665(19) 0.34264(16) 0.0220(9) Uani 1 1 d . . . . .
C29 C 0.8524(2) 1.03036(17) 0.42642(15) 0.0171(8) Uani 1 1 d . . . . .
C30 C 0.8440(2) 1.04377(19) 0.47740(14) 0.0183(8) Uani 1 1 d . . . . .
H30A H 0.8307 1.0877 0.4787 0.022 Uiso 1 1 calc R U . . .
H30B H 0.8017 1.0188 0.4809 0.022 Uiso 1 1 calc R U . . .
C31 C 0.4232(2) 0.60091(18) 0.43616(15) 0.0179(8) Uani 1 1 d . . . . .
H31A H 0.4146 0.6418 0.4487 0.021 Uiso 1 1 calc R U . . .
H31B H 0.3849 0.5953 0.4033 0.021 Uiso 1 1 calc R U . . .
C32 C 0.5190(2) 0.54042(17) 0.40654(14) 0.0182(8) Uani 1 1 d . . . . .
H32A H 0.4794 0.5350 0.3741 0.022 Uiso 1 1 calc R U . . .
H32B H 0.5682 0.5446 0.4007 0.022 Uiso 1 1 calc R U . . .
C33 C 0.8651(2) 0.96133(18) 0.41832(15) 0.0204(9) Uani 1 1 d . . . . .
H33A H 0.8236 0.9371 0.4238 0.025 Uiso 1 1 calc R U . . .
H33B H 0.8629 0.9551 0.3837 0.025 Uiso 1 1 calc R U . . .
C34 C 0.9122(2) 1.07176(18) 0.41625(15) 0.0191(8) Uani 1 1 d . . . . .
H34A H 0.9124 1.0642 0.3822 0.023 Uiso 1 1 calc R U . . .
H34B H 0.8981 1.1154 0.4184 0.023 Uiso 1 1 calc R U . . .
C35 C 0.9906(3) 0.0057(2) 0.76768(17) 0.0331(11) Uani 1 1 d . . . . .
H35A H 0.9916 0.0399 0.7908 0.040 Uiso 1 1 calc R U . . .
H35B H 0.9852 -0.0332 0.7843 0.040 Uiso 1 1 calc R U . . .
C36 C 0.9215(3) 0.0135(3) 0.72202(19) 0.0397(12) Uani 1 1 d . . . . .
H36A H 0.9161 -0.0227 0.7002 0.048 Uiso 1 1 calc R U . . .
H36B H 0.9277 0.0506 0.7035 0.048 Uiso 1 1 calc R U . . .
C37 C 0.8509(3) 0.0203(5) 0.7375(3) 0.088(3) Uani 1 1 d . . . . .
H37A H 0.8429 -0.0182 0.7537 0.106 Uiso 1 1 calc R U . . .
H37B H 0.8587 0.0542 0.7617 0.106 Uiso 1 1 calc R U . . .
C38 C 0.7813(3) 0.0337(4) 0.6938(3) 0.092(3) Uani 1 1 d . . . . .
H38A H 0.7370 0.0367 0.7050 0.139 Uiso 1 1 calc R U . . .
H38B H 0.7736 0.0003 0.6697 0.139 Uiso 1 1 calc R U . . .
H38C H 0.7882 0.0727 0.6786 0.139 Uiso 1 1 calc R U . . .
C39 C 1.0681(3) -0.0490(2) 0.72449(17) 0.0384(12) Uani 1 1 d . . . . .
H39A H 1.0287 -0.0425 0.6921 0.046 Uiso 1 1 calc R U . . .
H39B H 1.1178 -0.0482 0.7190 0.046 Uiso 1 1 calc R U . . .
C41 C 1.1109(6) -0.2107(5) 0.7311(3) 0.129(5) Uani 1 1 d . . . . .
H41A H 1.1473 -0.2068 0.7644 0.194 Uiso 0.6 1 calc R U P A 1
H41B H 1.1318 -0.2379 0.7115 0.194 Uiso 0.6 1 calc R U P A 1
H41C H 1.0635 -0.2282 0.7331 0.194 Uiso 0.6 1 calc R U P A 1
H41D H 1.1568 -0.1871 0.7342 0.194 Uiso 0.4 1 calc R U P B 2
H41E H 1.1041 -0.2425 0.7058 0.194 Uiso 0.4 1 calc R U P B 2
H41F H 1.1155 -0.2304 0.7628 0.194 Uiso 0.4 1 calc R U P B 2
C40 C 1.0571(5) -0.1114(3) 0.7427(2) 0.087(3) Uani 1 1 d . . . . .
H40A H 1.0028 -0.1213 0.7353 0.105 Uiso 0.6 1 calc R U P C 1
H40B H 1.0835 -0.1156 0.7786 0.105 Uiso 0.6 1 calc R U P C 1
H40C H 1.0994 -0.1162 0.7740 0.105 Uiso 0.4 1 calc R U P D 2
H40D H 1.0108 -0.1076 0.7522 0.105 Uiso 0.4 1 calc R U P D 2
C42A C 1.0972(5) -0.1546(3) 0.7097(3) 0.0286(17) Uani 0.6 1 d . . P E 1
H42A H 1.0628 -0.1584 0.6753 0.034 Uiso 0.6 1 calc R U P E 1
H42B H 1.1451 -0.1356 0.7092 0.034 Uiso 0.6 1 calc R U P E 1
C42B C 1.0503(8) -0.1725(6) 0.7183(5) 0.039(3) Uani 0.4 1 d . . P E 2
H42C H 1.0077 -0.1946 0.7244 0.047 Uiso 0.4 1 calc R U P E 2
H42D H 1.0357 -0.1653 0.6824 0.047 Uiso 0.4 1 calc R U P E 2
C43 C 1.1280(3) -0.0010(3) 0.80729(17) 0.0393(12) Uani 1 1 d . . . . .
H43A H 1.1141 -0.0340 0.8266 0.047 Uiso 1 1 calc R U . . .
H43B H 1.1306 0.0380 0.8256 0.047 Uiso 1 1 calc R U . . .
C44 C 1.2064(3) -0.0151(3) 0.8043(2) 0.064(2) Uani 1 1 d . . . . .
H44A H 1.2136 0.0079 0.7763 0.076 Uiso 1 1 calc R U . . .
H44B H 1.2101 -0.0596 0.7980 0.076 Uiso 1 1 calc R U . . .
C45 C 1.2686(4) 0.0027(3) 0.8519(2) 0.0632(19) Uani 1 1 d . . . . .
H45A H 1.2531 -0.0098 0.8804 0.076 Uiso 1 1 calc R U . . .
H45B H 1.3153 -0.0202 0.8538 0.076 Uiso 1 1 calc R U . . .
C46 C 1.2859(4) 0.0711(3) 0.8555(2) 0.0613(17) Uani 1 1 d . . . . .
H46A H 1.3259 0.0798 0.8867 0.092 Uiso 1 1 calc R U . . .
H46B H 1.2401 0.0941 0.8543 0.092 Uiso 1 1 calc R U . . .
H46C H 1.3028 0.0837 0.8279 0.092 Uiso 1 1 calc R U . . .
C47 C 1.0769(3) 0.0632(3) 0.73267(18) 0.0432(13) Uani 1 1 d . . . . .
H47A H 1.0435 0.0622 0.6979 0.052 Uiso 1 1 calc R U . . .
H47B H 1.1299 0.0642 0.7325 0.052 Uiso 1 1 calc R U . . .
C48 C 1.0611(4) 0.1227(3) 0.7568(2) 0.0628(19) Uani 1 1 d . . . . .
H48A H 1.0057 0.1278 0.7485 0.075 Uiso 1 1 calc R U . . .
H48B H 1.0828 0.1186 0.7931 0.075 Uiso 1 1 calc R U . . .
C49 C 1.0933(7) 0.1795(4) 0.7409(3) 0.141(5) Uani 1 1 d . . . . .
H49A H 1.0858 0.1753 0.7053 0.169 Uiso 1 1 calc R U . . .
H49B H 1.0624 0.2150 0.7447 0.169 Uiso 1 1 calc R U . . .
C50 C 1.1678(5) 0.1941(5) 0.7641(3) 0.111(4) Uani 1 1 d . . . . .
H50A H 1.1796 0.2331 0.7509 0.166 Uiso 1 1 calc R U . . .
H50B H 1.2001 0.1614 0.7583 0.166 Uiso 1 1 calc R U . . .
H50C H 1.1770 0.1984 0.7996 0.166 Uiso 1 1 calc R U . . .
C51 C -0.0164(3) 0.2995(2) 0.57246(18) 0.0323(11) Uani 1 1 d . . . . .
H51A H -0.0231 0.2565 0.5818 0.039 Uiso 1 1 calc R U . . .
H51B H 0.0067 0.2980 0.5458 0.039 Uiso 1 1 calc R U . . .
C52 C 0.0381(3) 0.3315(2) 0.6165(2) 0.0383(12) Uani 1 1 d . . . . .
H52A H 0.0153 0.3345 0.6432 0.046 Uiso 1 1 calc R U . . .
H52B H 0.0480 0.3737 0.6072 0.046 Uiso 1 1 calc R U . . .
C53 C 0.1119(3) 0.2962(2) 0.63496(19) 0.0362(11) Uani 1 1 d . . . . .
H53A H 0.1329 0.2912 0.6076 0.043 Uiso 1 1 calc R U . . .
H53B H 0.1019 0.2546 0.6456 0.043 Uiso 1 1 calc R U . . .
C54 C 0.1698(3) 0.3284(3) 0.6777(2) 0.0542(16) Uani 1 1 d . . . . .
H54A H 0.2165 0.3040 0.6884 0.081 Uiso 1 1 calc R U . . .
H54B H 0.1497 0.3325 0.7052 0.081 Uiso 1 1 calc R U . . .
H54C H 0.1806 0.3693 0.6672 0.081 Uiso 1 1 calc R U . . .
C55 C -0.1451(3) 0.2890(2) 0.51127(17) 0.0289(10) Uani 1 1 d . . . . .
H55A H -0.1451 0.2470 0.5246 0.035 Uiso 1 1 calc R U . . .
H55B H -0.1974 0.3050 0.5026 0.035 Uiso 1 1 calc R U . . .
C56 C -0.1248(3) 0.2841(2) 0.46431(17) 0.0299(10) Uani 1 1 d . . . . .
H56A H -0.0740 0.2654 0.4716 0.036 Uiso 1 1 calc R U . . .
H56B H -0.1235 0.3257 0.4504 0.036 Uiso 1 1 calc R U . . .
C57 C -0.1834(3) 0.2446(2) 0.42715(18) 0.0381(12) Uani 1 1 d . . . . .
H57A H -0.2343 0.2626 0.4212 0.046 Uiso 1 1 calc R U . . .
H57B H -0.1833 0.2028 0.4409 0.046 Uiso 1 1 calc R U . . .
C58 C -0.1675(3) 0.2399(2) 0.37837(18) 0.0400(12) Uani 1 1 d . . . . .
H58A H -0.2062 0.2141 0.3555 0.060 Uiso 1 1 calc R U . . .
H58B H -0.1175 0.2215 0.3840 0.060 Uiso 1 1 calc R U . . .
H58C H -0.1687 0.2812 0.3643 0.060 Uiso 1 1 calc R U . . .
C59 C -0.1314(3) 0.3363(2) 0.59195(18) 0.0297(10) Uani 1 1 d . . . . .
H59A H -0.1025 0.3671 0.6163 0.036 Uiso 1 1 calc R U . . .
H59B H -0.1831 0.3528 0.5765 0.036 Uiso 1 1 calc R U . . .
C60 C -0.1367(3) 0.2776(2) 0.61917(19) 0.0384(12) Uani 1 1 d . . . . .
H60A H -0.0858 0.2592 0.6331 0.046 Uiso 1 1 calc R U . . .
H60B H -0.1695 0.2477 0.5958 0.046 Uiso 1 1 calc R U . . .
C61 C -0.1690(3) 0.2906(2) 0.66026(19) 0.0415(13) Uani 1 1 d . . . . .
H61A H -0.2191 0.3106 0.6463 0.050 Uiso 1 1 calc R U . . .
H61B H -0.1352 0.3195 0.6841 0.050 Uiso 1 1 calc R U . . .
C62 C -0.1778(4) 0.2316(3) 0.6872(2) 0.0632(19) Uani 1 1 d . . . . .
H62A H -0.1990 0.2418 0.7134 0.095 Uiso 1 1 calc R U . . .
H62B H -0.1282 0.2122 0.7017 0.095 Uiso 1 1 calc R U . . .
H62C H -0.2119 0.2032 0.6638 0.095 Uiso 1 1 calc R U . . .
C63 C -0.0841(3) 0.3936(2) 0.53269(19) 0.0334(11) Uani 1 1 d . . . . .
H63A H -0.0546 0.4192 0.5610 0.040 Uiso 1 1 calc R U . . .
H63B H -0.0537 0.3893 0.5103 0.040 Uiso 1 1 calc R U . . .
C64 C -0.1562(3) 0.4276(2) 0.5056(2) 0.0344(11) Uani 1 1 d . . . . .
H64A H -0.1841 0.4041 0.4756 0.041 Uiso 1 1 calc R U . . .
H64B H -0.1886 0.4297 0.5269 0.041 Uiso 1 1 calc R U . . .
C65 C -0.1421(4) 0.4918(4) 0.4909(4) 0.106(4) Uani 1 1 d . . . . .
H65A H -0.1167 0.4859 0.4658 0.128 Uiso 0.5 1 calc R U P F 1
H65B H -0.1931 0.5081 0.4728 0.128 Uiso 0.5 1 calc R U P F 1
H65C H -0.1870 0.5011 0.4620 0.128 Uiso 0.5 1 calc R U P G 2
H65D H -0.1471 0.5180 0.5179 0.128 Uiso 0.5 1 calc R U P G 2
C66A C -0.1090(7) 0.5349(5) 0.5156(5) 0.049(3) Uani 0.5 1 d . . P H 1
H66A H -0.1113 0.5706 0.4943 0.074 Uiso 0.5 1 calc R U P H 1
H66B H -0.0561 0.5237 0.5322 0.074 Uiso 0.5 1 calc R U P H 1
H66C H -0.1331 0.5453 0.5404 0.074 Uiso 0.5 1 calc R U P H 1
C66B C -0.0839(6) 0.5170(7) 0.4795(5) 0.062(4) Uani 0.5 1 d . . P H 2
H66D H -0.0940 0.5608 0.4719 0.092 Uiso 0.5 1 calc R U P H 2
H66E H -0.0780 0.4958 0.4507 0.092 Uiso 0.5 1 calc R U P H 2
H66F H -0.0372 0.5126 0.5075 0.092 Uiso 0.5 1 calc R U P H 2
C67 C 0.2635(3) 0.1534(2) 0.46208(19) 0.0313(11) Uani 1 1 d . . . . .
H67A H 0.2319 0.1229 0.4387 0.038 Uiso 1 1 calc R U . . .
H67B H 0.2425 0.1577 0.4895 0.038 Uiso 1 1 calc R U . . .
C68 C 0.3430(3) 0.1275(2) 0.48292(19) 0.0334(11) Uani 1 1 d . . . . .
H68A H 0.3775 0.1595 0.5027 0.040 Uiso 1 1 calc R U . . .
H68B H 0.3616 0.1151 0.4557 0.040 Uiso 1 1 calc R U . . .
C69 C 0.3421(3) 0.0717(2) 0.51542(19) 0.0338(11) Uani 1 1 d . . . . .
H69A H 0.2987 0.0450 0.4981 0.041 Uiso 1 1 calc R U . . .
H69B H 0.3890 0.0476 0.5204 0.041 Uiso 1 1 calc R U . . .
C70 C 0.3364(3) 0.0893(3) 0.5655(2) 0.0452(13) Uani 1 1 d . . . . .
H70A H 0.3360 0.0519 0.5845 0.068 Uiso 1 1 calc R U . . .
H70B H 0.2896 0.1125 0.5608 0.068 Uiso 1 1 calc R U . . .
H70C H 0.3799 0.1149 0.5832 0.068 Uiso 1 1 calc R U . . .
C71 C 0.2836(3) 0.2102(2) 0.39171(18) 0.0341(11) Uani 1 1 d . . . . .
H71A H 0.3374 0.1975 0.4037 0.041 Uiso 1 1 calc R U . . .
H71B H 0.2812 0.2517 0.3769 0.041 Uiso 1 1 calc R U . . .
C72 C 0.2402(4) 0.1655(3) 0.3516(2) 0.0502(15) Uani 1 1 d . . . . .
H72A H 0.1877 0.1806 0.3364 0.060 Uiso 1 1 calc R U . . .
H72B H 0.2377 0.1248 0.3666 0.060 Uiso 1 1 calc R U . . .
C73 C 0.2773(4) 0.1583(3) 0.3117(3) 0.070(2) Uani 1 1 d . . . . .
H73A H 0.2406 0.1399 0.2819 0.083 Uiso 1 1 calc R U . . .
H73B H 0.2918 0.1994 0.3027 0.083 Uiso 1 1 calc R U . . .
C74 C 0.3451(6) 0.1189(5) 0.3288(4) 0.128(4) Uani 1 1 d . . . . .
H74A H 0.3682 0.1154 0.3027 0.192 Uiso 1 1 calc R U . . .
H74B H 0.3307 0.0779 0.3369 0.192 Uiso 1 1 calc R U . . .
H74C H 0.3816 0.1373 0.3582 0.192 Uiso 1 1 calc R U . . .
C75 C 0.1724(3) 0.2317(2) 0.4200(2) 0.0362(12) Uani 1 1 d . . . . .
H75A H 0.1584 0.2391 0.4500 0.043 Uiso 1 1 calc R U . . .
H75B H 0.1426 0.1959 0.4027 0.043 Uiso 1 1 calc R U . . .
C76 C 0.1491(3) 0.2876(2) 0.3868(2) 0.0392(12) Uani 1 1 d . . . . .
H76A H 0.1587 0.2798 0.3553 0.047 Uiso 1 1 calc R U . . .
H76B H 0.1798 0.3236 0.4028 0.047 Uiso 1 1 calc R U . . .
C77 C 0.0651(3) 0.3018(3) 0.3765(2) 0.0517(15) Uani 1 1 d . . . . .
H77A H 0.0482 0.3308 0.3484 0.062 Uiso 1 1 calc R U . . .
H77B H 0.0358 0.2632 0.3666 0.062 Uiso 1 1 calc R U . . .
C78 C 0.0474(3) 0.3292(3) 0.4199(3) 0.064(2) Uani 1 1 d . . . . .
H78A H -0.0071 0.3367 0.4108 0.097 Uiso 1 1 calc R U . . .
H78B H 0.0747 0.3682 0.4292 0.097 Uiso 1 1 calc R U . . .
H78C H 0.0632 0.3006 0.4477 0.097 Uiso 1 1 calc R U . . .
C79 C 0.3043(3) 0.2635(2) 0.46962(18) 0.0331(11) Uani 1 1 d . . . . .
H79A H 0.3579 0.2534 0.4744 0.040 Uiso 1 1 calc R U . . .
H79B H 0.2936 0.3036 0.4522 0.040 Uiso 1 1 calc R U . . .
C80 C 0.2960(3) 0.2723(2) 0.52040(19) 0.0369(12) Uani 1 1 d . . . . .
H80A H 0.2821 0.2320 0.5313 0.044 Uiso 1 1 calc R U . . .
H80B H 0.3462 0.2836 0.5437 0.044 Uiso 1 1 calc R U . . .
C81 C 0.2392(3) 0.3196(3) 0.5250(2) 0.0445(13) Uani 1 1 d . . . . .
H81A H 0.1883 0.3006 0.5152 0.053 Uiso 1 1 calc R U . . .
H81B H 0.2377 0.3542 0.5022 0.053 Uiso 1 1 calc R U . . .
C82 C 0.2582(3) 0.3447(3) 0.5771(2) 0.0513(15) Uani 1 1 d . . . . .
H82A H 0.2201 0.3752 0.5783 0.077 Uiso 1 1 calc R U . . .
H82B H 0.3082 0.3643 0.5869 0.077 Uiso 1 1 calc R U . . .
H82C H 0.2587 0.3109 0.5998 0.077 Uiso 1 1 calc R U . . .
C83 C 0.6406(3) 0.2387(3) 0.5794(2) 0.0439(13) Uani 1 1 d . . . . .
H83A H 0.6833 0.2334 0.5670 0.066 Uiso 1 1 calc R U . . .
H83B H 0.6438 0.2081 0.6051 0.066 Uiso 1 1 calc R U . . .
H83C H 0.6422 0.2802 0.5932 0.066 Uiso 1 1 calc R U . . .
C84 C 0.5667(3) 0.2302(2) 0.53723(19) 0.0341(11) Uani 1 1 d . . . . .
C85 C 0.5039(3) 0.2092(2) 0.45166(19) 0.0387(12) Uani 1 1 d . . . . .
H85A H 0.5171 0.2000 0.4220 0.058 Uiso 1 1 calc R U . . .
H85B H 0.4737 0.2470 0.4465 0.058 Uiso 1 1 calc R U . . .
H85C H 0.4745 0.1750 0.4585 0.058 Uiso 1 1 calc R U . . .
C86 C 0.6451(3) 0.2200(2) 0.4827(2) 0.0394(12) Uani 1 1 d . . . . .
H86A H 0.6363 0.2088 0.4481 0.059 Uiso 1 1 calc R U . . .
H86B H 0.6812 0.1911 0.5042 0.059 Uiso 1 1 calc R U . . .
H86C H 0.6657 0.2619 0.4886 0.059 Uiso 1 1 calc R U . . .
C87 C 0.4964(4) 0.0060(3) 0.6598(2) 0.0607(17) Uani 1 1 d . . . . .
H87A H 0.5226 0.0420 0.6781 0.091 Uiso 1 1 calc R U . . .
H87B H 0.5156 -0.0314 0.6788 0.091 Uiso 1 1 calc R U . . .
H87C H 0.4420 0.0097 0.6541 0.091 Uiso 1 1 calc R U . . .
C88 C 0.5106(3) 0.0025(3) 0.6109(2) 0.0437(13) Uani 1 1 d . . . . .
C89 C 0.5821(4) 0.0995(3) 0.6313(3) 0.0627(18) Uani 1 1 d . . . . .
H89A H 0.6111 0.1252 0.6158 0.094 Uiso 1 1 calc R U . . .
H89B H 0.6150 0.0857 0.6637 0.094 Uiso 1 1 calc R U . . .
H89C H 0.5400 0.1235 0.6353 0.094 Uiso 1 1 calc R U . . .
C90 C 0.5634(4) 0.0479(5) 0.5520(3) 0.100(3) Uani 1 1 d . . . . .
H90A H 0.5959 0.0828 0.5505 0.150 Uiso 1 1 calc R U . . .
H90B H 0.5142 0.0524 0.5263 0.150 Uiso 1 1 calc R U . . .
H90C H 0.5873 0.0095 0.5469 0.150 Uiso 1 1 calc R U . . .
N1 N 0.3683(3) 0.8923(2) 0.22151(17) 0.0500(12) Uani 1 1 d . . . . .
N2 N 0.3655(2) 0.83582(16) 0.24273(13) 0.0247(8) Uani 1 1 d . . . . .
N3 N 0.49455(19) 0.82861(15) 0.28253(12) 0.0212(7) Uani 1 1 d . . . . .
N4 N 0.6245(2) 0.82623(16) 0.31996(13) 0.0228(8) Uani 1 1 d . . . . .
N5 N 0.6395(3) 0.8768(2) 0.29604(17) 0.0452(11) Uani 1 1 d . . . . .
N6 N 0.50599(18) 0.65305(14) 0.39906(12) 0.0165(7) Uani 1 1 d . . . . .
H6 H 0.5359 0.6838 0.4130 0.020 Uiso 1 1 calc R U . . .
N7 N 0.4428(3) 1.0391(2) 0.18503(16) 0.0448(11) Uani 1 1 d . . . . .
N8 N 0.5195(2) 1.03312(16) 0.20573(14) 0.0256(8) Uani 1 1 d . . . . .
N9 N 0.5364(2) 1.11314(16) 0.26249(13) 0.0236(8) Uani 1 1 d . . . . .
N10 N 0.54654(19) 1.19480(16) 0.31613(13) 0.0236(8) Uani 1 1 d . . . . .
N11 N 0.4742(3) 1.2156(3) 0.2959(2) 0.0595(14) Uani 1 1 d . . . . .
N12 N 0.77786(18) 1.04864(15) 0.39202(12) 0.0185(7) Uani 1 1 d . . . . .
H12 H 0.7437 1.0618 0.4048 0.022 Uiso 1 1 calc R U . . .
N13 N 1.0652(2) 0.00449(17) 0.75781(13) 0.0256(8) Uani 1 1 d . . . . .
N14 N -0.0941(2) 0.32941(17) 0.55212(14) 0.0273(8) Uani 1 1 d . . . . .
N15 N 0.2553(2) 0.21483(17) 0.43574(15) 0.0299(9) Uani 1 1 d . . . . .
N16 N 0.5728(2) 0.21744(18) 0.49331(16) 0.0357(10) Uani 1 1 d . . . . .
N17 N 0.5527(3) 0.0466(2) 0.60060(18) 0.0510(13) Uani 1 1 d . . . . .
O1 O 0.42641(18) 0.61851(13) 0.32450(11) 0.0295(7) Uani 1 1 d . . . . .
O2 O 0.79722(17) 1.02609(14) 0.31927(11) 0.0277(7) Uani 1 1 d . . . . .
O3 O 0.57098(14) 0.56936(12) 0.51769(10) 0.0159(6) Uani 1 1 d . . . . .
O4 O 0.61438(15) 0.66107(12) 0.59826(10) 0.0201(6) Uani 1 1 d . . . . .
O5 O 0.46582(15) 0.62810(12) 0.55257(10) 0.0164(6) Uani 1 1 d . . . . .
O6 O 0.54518(16) 0.59329(12) 0.65063(10) 0.0210(6) Uani 1 1 d . . . . .
O7 O 0.52102(14) 0.48650(12) 0.43614(10) 0.0159(6) Uani 1 1 d . . . . .
O8 O 0.63471(14) 0.53245(12) 0.60511(10) 0.0163(6) Uani 1 1 d . . . . .
O9 O 0.41269(14) 0.55431(11) 0.46868(9) 0.0150(5) Uani 1 1 d . . . . .
O10 O 0.73975(16) 0.58089(13) 0.56366(11) 0.0238(6) Uani 1 1 d . . . . .
O11 O 0.67404(14) 0.49540(12) 0.49135(10) 0.0162(6) Uani 1 1 d . . . . .
O12 O 0.64173(16) 0.42131(13) 0.40786(11) 0.0244(6) Uani 1 1 d . . . . .
O13 O 0.68672(15) 0.36631(13) 0.49811(11) 0.0234(6) Uani 1 1 d . . . . .
O14 O 0.74766(15) 0.46019(13) 0.59030(11) 0.0225(6) Uani 1 1 d . . . . .
O15 O 0.97615(17) 0.80978(13) 0.55332(11) 0.0269(7) Uani 1 1 d . . . . .
O16 O 0.87706(17) 0.81116(13) 0.46017(11) 0.0283(7) Uani 1 1 d . . . . .
O17 O 1.02867(15) 0.85155(12) 0.48039(10) 0.0193(6) Uani 1 1 d . . . . .
O18 O 0.96212(19) 0.85597(14) 0.37730(11) 0.0323(7) Uani 1 1 d . . . . .
O19 O 0.93673(14) 0.93856(12) 0.45074(10) 0.0179(6) Uani 1 1 d . . . . .
O20 O 1.11443(18) 0.86621(14) 0.42010(12) 0.0299(7) Uani 1 1 d . . . . .
O21 O 0.91041(15) 1.03085(12) 0.51805(10) 0.0178(6) Uani 1 1 d . . . . .
O22 O 0.82308(16) 0.98567(14) 0.58118(11) 0.0254(7) Uani 1 1 d . . . . .
O23 O 1.02380(15) 0.97315(12) 0.39053(10) 0.0184(6) Uani 1 1 d . . . . .
O24 O 0.98711(14) 1.06150(12) 0.45014(10) 0.0160(6) Uani 1 1 d . . . . .
O25 O 0.93809(17) 0.90696(13) 0.62457(10) 0.0247(7) Uani 1 1 d . . . . .
O26 O 0.87449(15) 0.90857(12) 0.52220(10) 0.0189(6) Uani 1 1 d . . . . .
O100 O 0.33196(18) 0.92135(15) 0.55852(12) 0.0341(8) Uani 1 1 d . . . . .
O101 O 0.73454(19) 0.09286(17) 0.54808(13) 0.0404(9) Uani 1 1 d . . . . .
O102 O 0.50374(19) 0.23493(15) 0.54402(13) 0.0346(8) Uani 1 1 d . . . . .
O103 O 0.4827(2) -0.0400(2) 0.58164(17) 0.0596(12) Uani 1 1 d . . . . .
O104 O -0.2512(6) 0.4194(5) 0.6886(3) 0.078(3) Uani 0.5 1 d . . P . .
Mn1 Mn 0.5000 0.5000 0.5000 0.01098(16) Uani 1 2 d S . P . .
Mn2 Mn 1.0000 1.0000 0.5000 0.01261(16) Uani 1 2 d S . P . .
Mo1 Mo 0.56067(2) 0.59692(2) 0.59542(2) 0.01407(7) Uani 1 1 d . . . . .
Mo2 Mo 0.68654(2) 0.51612(2) 0.55863(2) 0.01500(7) Uani 1 1 d . . . . .
Mo3 Mo 0.62566(2) 0.41958(2) 0.46304(2) 0.01492(7) Uani 1 1 d . . . . .
Mo4 Mo 0.94189(2) 0.85492(2) 0.50251(2) 0.01769(8) Uani 1 1 d . . . . .
Mo5 Mo 1.02981(2) 0.89426(2) 0.42203(2) 0.01827(8) Uani 1 1 d . . . . .
Mo6 Mo 0.90886(2) 0.96046(2) 0.57886(2) 0.01719(8) Uani 1 1 d . . . . .

loop_
_atom_site_aniso_label
_atom_site_aniso_U_11
_atom_site_aniso_U_22
_atom_site_aniso_U_33
_atom_site_aniso_U_23
_atom_site_aniso_U_13
_atom_site_aniso_U_12
C1 0.040(3) 0.034(3) 0.033(3) 0.013(2) 0.004(2) 0.016(2)
C2 0.026(2) 0.042(3) 0.040(3) 0.007(2) 0.004(2) 0.008(2)
C3 0.0099(18) 0.023(2) 0.023(2) 0.0079(17) -0.0015(16) 0.0007(16)
C4 0.024(2) 0.020(2) 0.019(2) 0.0040(16) 0.0066(17) 0.0017(17)
C5 0.023(2) 0.021(2) 0.020(2) 0.0040(17) 0.0038(17) 0.0002(17)
C6 0.028(2) 0.018(2) 0.015(2) 0.0022(16) 0.0097(17) 0.0009(17)
C7 0.023(2) 0.021(2) 0.016(2) 0.0059(16) 0.0035(17) 0.0031(17)
C8 0.022(2) 0.023(2) 0.018(2) 0.0009(17) 0.0049(17) -0.0014(17)
C9 0.0138(18) 0.0130(18) 0.016(2) 0.0058(15) -0.0011(15) 0.0010(14)
C10 0.031(2) 0.028(2) 0.027(3) -0.0025(19) 0.006(2) 0.001(2)
C11 0.027(2) 0.026(2) 0.040(3) 0.000(2) 0.013(2) -0.0104(19)
C12 0.021(2) 0.018(2) 0.018(2) 0.0031(16) 0.0069(17) 0.0010(16)
C13 0.022(2) 0.0113(17) 0.0119(18) 0.0043(14) 0.0058(16) -0.0016(15)
C14 0.020(2) 0.0134(18) 0.016(2) 0.0075(15) 0.0043(16) 0.0029(15)
C17 0.032(3) 0.028(2) 0.026(3) 0.0008(19) -0.008(2) -0.005(2)
C18 0.043(3) 0.029(3) 0.040(3) -0.012(2) -0.004(2) 0.000(2)
C19 0.017(2) 0.026(2) 0.028(2) -0.0188(19) -0.0107(18) 0.0060(17)
C20 0.024(2) 0.021(2) 0.016(2) 0.0008(16) 0.0008(17) -0.0009(17)
C21 0.022(2) 0.018(2) 0.021(2) 0.0015(17) 0.0012(17) 0.0034(16)
C22 0.022(2) 0.021(2) 0.018(2) 0.0019(17) 0.0011(17) -0.0013(17)
C23 0.020(2) 0.022(2) 0.016(2) 0.0003(16) -0.0014(17) 0.0026(17)
C24 0.024(2) 0.0170(19) 0.019(2) 0.0013(16) 0.0029(17) -0.0002(16)
C25 0.0187(19) 0.0156(18) 0.0119(19) -0.0050(15) -0.0021(16) 0.0043(15)
C26 0.041(3) 0.030(2) 0.025(2) -0.006(2) 0.007(2) 0.000(2)
C27 0.037(3) 0.044(3) 0.043(3) -0.012(3) 0.004(2) 0.017(2)
C28 0.021(2) 0.019(2) 0.021(2) 0.0006(17) -0.0008(17) 0.0009(17)
C29 0.0137(18) 0.0143(18) 0.019(2) 0.0001(15) 0.0000(16) -0.0005(15)
C30 0.0153(19) 0.020(2) 0.017(2) 0.0040(16) 0.0023(16) 0.0027(16)
C31 0.020(2) 0.0146(18) 0.020(2) 0.0045(16) 0.0075(17) 0.0008(15)
C32 0.028(2) 0.0155(18) 0.0135(19) 0.0058(15) 0.0102(17) 0.0012(16)
C33 0.0151(19) 0.020(2) 0.020(2) 0.0014(16) -0.0031(16) -0.0012(16)
C34 0.018(2) 0.018(2) 0.016(2) 0.0056(16) -0.0012(16) 0.0026(16)
C35 0.034(3) 0.044(3) 0.028(3) -0.011(2) 0.020(2) -0.005(2)
C36 0.034(3) 0.052(3) 0.037(3) -0.013(2) 0.016(2) -0.003(2)
C37 0.030(3) 0.167(8) 0.068(5) -0.062(5) 0.017(3) -0.003(4)
C38 0.032(3) 0.139(8) 0.098(6) -0.060(6) 0.009(4) 0.003(4)
C39 0.043(3) 0.049(3) 0.019(2) -0.011(2) 0.003(2) 0.018(2)
C41 0.180(10) 0.176(10) 0.050(5) 0.046(5) 0.063(6) 0.141(8)
C40 0.176(8) 0.030(3) 0.025(3) -0.005(3) -0.008(4) 0.028(4)
C42A 0.045(5) 0.021(4) 0.024(4) 0.000(3) 0.017(4) 0.003(3)
C42B 0.048(8) 0.039(7) 0.033(7) 0.000(6) 0.016(6) 0.010(6)
C43 0.049(3) 0.047(3) 0.015(2) -0.010(2) 0.001(2) 0.009(2)
C44 0.044(3) 0.088(5) 0.041(4) -0.028(3) -0.011(3) 0.027(3)
C45 0.055(4) 0.065(4) 0.051(4) -0.018(3) -0.008(3) 0.012(3)
C46 0.062(4) 0.066(4) 0.056(4) -0.001(3) 0.021(3) 0.002(3)
C47 0.046(3) 0.059(4) 0.023(3) 0.004(2) 0.009(2) -0.017(3)
C48 0.096(5) 0.034(3) 0.043(4) -0.003(3) 0.001(3) -0.022(3)
C49 0.268(14) 0.095(7) 0.036(4) -0.005(4) 0.019(6) -0.112(8)
C50 0.116(7) 0.150(9) 0.084(6) -0.027(6) 0.056(6) -0.089(7)
C51 0.028(2) 0.030(2) 0.039(3) -0.006(2) 0.011(2) 0.000(2)
C52 0.035(3) 0.030(3) 0.044(3) -0.007(2) 0.004(2) 0.004(2)
C53 0.035(3) 0.034(3) 0.040(3) -0.004(2) 0.013(2) -0.001(2)
C54 0.049(3) 0.052(4) 0.049(4) -0.012(3) -0.002(3) 0.000(3)
C55 0.028(2) 0.028(2) 0.030(3) -0.005(2) 0.009(2) -0.0023(19)
C56 0.032(2) 0.028(2) 0.032(3) -0.002(2) 0.014(2) 0.004(2)
C57 0.042(3) 0.043(3) 0.029(3) -0.005(2) 0.012(2) -0.001(2)
C58 0.049(3) 0.040(3) 0.030(3) -0.004(2) 0.012(2) 0.001(2)
C59 0.036(3) 0.024(2) 0.032(3) -0.0043(19) 0.016(2) -0.001(2)
C60 0.052(3) 0.027(2) 0.039(3) 0.000(2) 0.019(3) 0.000(2)
C61 0.052(3) 0.043(3) 0.031(3) -0.002(2) 0.016(3) -0.013(3)
C62 0.078(5) 0.077(5) 0.031(3) 0.004(3) 0.013(3) -0.034(4)
C63 0.035(3) 0.027(2) 0.041(3) -0.002(2) 0.016(2) -0.001(2)
C64 0.036(3) 0.031(3) 0.045(3) 0.006(2) 0.024(2) 0.003(2)
C65 0.041(4) 0.074(5) 0.184(10) 0.087(6) 0.009(5) -0.005(4)
C66A 0.056(7) 0.043(7) 0.065(8) 0.008(6) 0.040(7) 0.003(6)
C66B 0.023(6) 0.082(10) 0.079(10) 0.016(8) 0.015(6) 0.000(6)
C67 0.030(2) 0.026(2) 0.039(3) 0.001(2) 0.014(2) -0.008(2)
C68 0.031(3) 0.031(3) 0.041(3) 0.002(2) 0.015(2) -0.006(2)
C69 0.037(3) 0.026(2) 0.040(3) 0.005(2) 0.014(2) 0.003(2)
C70 0.058(4) 0.041(3) 0.042(3) 0.004(2) 0.024(3) 0.002(3)
C71 0.034(3) 0.035(3) 0.035(3) 0.002(2) 0.014(2) -0.008(2)
C72 0.066(4) 0.038(3) 0.043(3) -0.006(3) 0.012(3) -0.005(3)
C73 0.089(5) 0.067(5) 0.057(4) 0.007(4) 0.030(4) 0.028(4)
C74 0.125(9) 0.123(9) 0.165(11) -0.013(8) 0.087(8) 0.004(7)
C75 0.032(3) 0.026(2) 0.052(3) 0.000(2) 0.016(2) -0.009(2)
C76 0.036(3) 0.034(3) 0.044(3) 0.009(2) 0.008(2) -0.003(2)
C77 0.046(3) 0.040(3) 0.068(4) 0.019(3) 0.017(3) 0.006(3)
C78 0.051(4) 0.040(3) 0.107(6) 0.034(4) 0.031(4) 0.008(3)
C79 0.038(3) 0.025(2) 0.040(3) -0.001(2) 0.017(2) -0.012(2)
C80 0.044(3) 0.030(3) 0.038(3) 0.003(2) 0.015(2) -0.008(2)
C81 0.047(3) 0.047(3) 0.046(3) 0.007(3) 0.024(3) 0.004(3)
C82 0.060(4) 0.047(3) 0.052(4) 0.000(3) 0.025(3) 0.006(3)
C83 0.042(3) 0.043(3) 0.041(3) -0.001(2) 0.004(3) 0.009(2)
C84 0.042(3) 0.023(2) 0.038(3) -0.002(2) 0.013(2) 0.002(2)
C85 0.033(3) 0.045(3) 0.035(3) 0.003(2) 0.008(2) -0.004(2)
C86 0.036(3) 0.032(3) 0.054(3) 0.000(2) 0.020(3) 0.001(2)
C87 0.078(5) 0.057(4) 0.050(4) 0.006(3) 0.026(4) -0.012(3)
C88 0.035(3) 0.043(3) 0.053(4) -0.004(3) 0.014(3) 0.004(2)
C89 0.069(4) 0.057(4) 0.065(4) -0.011(3) 0.026(4) -0.025(3)
C90 0.084(5) 0.171(9) 0.067(5) -0.036(6) 0.056(5) -0.059(6)
N1 0.062(3) 0.041(3) 0.042(3) 0.016(2) 0.011(2) 0.012(2)
N2 0.029(2) 0.0224(18) 0.0215(19) 0.0083(15) 0.0063(16) 0.0025(15)
N3 0.0256(19) 0.0205(17) 0.0168(18) 0.0053(14) 0.0061(15) -0.0004(14)
N4 0.0257(19) 0.0197(18) 0.0215(19) 0.0051(14) 0.0057(15) -0.0031(15)
N5 0.056(3) 0.038(2) 0.047(3) 0.003(2) 0.024(2) -0.008(2)
N6 0.0189(16) 0.0143(16) 0.0143(17) 0.0044(13) 0.0026(13) -0.0044(13)
N7 0.045(3) 0.041(3) 0.036(3) 0.011(2) -0.003(2) -0.005(2)
N8 0.0231(19) 0.0216(18) 0.025(2) 0.0004(15) -0.0017(16) 0.0047(15)
N9 0.0242(19) 0.0202(18) 0.0212(19) 0.0036(14) 0.0002(15) 0.0031(15)
N10 0.0216(18) 0.0206(18) 0.024(2) 0.0001(15) 0.0014(15) 0.0041(14)
N11 0.048(3) 0.063(3) 0.062(4) -0.007(3) 0.010(3) 0.018(3)
N12 0.0130(16) 0.0209(17) 0.0184(18) 0.0013(14) 0.0007(14) 0.0029(13)
N13 0.030(2) 0.033(2) 0.0138(18) -0.0047(15) 0.0076(16) 0.0025(16)
N14 0.0264(19) 0.0230(19) 0.034(2) -0.0041(16) 0.0124(17) -0.0011(15)
N15 0.028(2) 0.026(2) 0.037(2) 0.0003(17) 0.0122(18) -0.0084(16)
N16 0.035(2) 0.030(2) 0.044(3) -0.0006(19) 0.016(2) -0.0014(18)
N17 0.044(3) 0.067(3) 0.048(3) -0.016(3) 0.025(2) -0.011(2)
O1 0.0384(18) 0.0219(15) 0.0201(16) 0.0035(13) -0.0019(14) -0.0076(14)
O2 0.0262(16) 0.0328(17) 0.0205(16) -0.0035(13) 0.0026(13) 0.0082(13)
O3 0.0195(14) 0.0146(13) 0.0149(14) 0.0032(11) 0.0071(11) 0.0016(11)
O4 0.0234(15) 0.0166(14) 0.0193(15) 0.0011(11) 0.0055(12) -0.0022(11)
O5 0.0207(14) 0.0138(13) 0.0148(14) -0.0003(11) 0.0057(11) 0.0004(11)
O6 0.0297(16) 0.0193(14) 0.0157(14) 0.0011(11) 0.0094(12) 0.0023(12)
O7 0.0169(13) 0.0125(13) 0.0163(14) 0.0028(11) 0.0025(11) -0.0014(10)
O8 0.0174(13) 0.0165(13) 0.0131(14) 0.0028(11) 0.0023(11) 0.0013(11)
O9 0.0201(14) 0.0127(13) 0.0123(13) 0.0024(10) 0.0056(11) -0.0054(11)
O10 0.0266(16) 0.0224(15) 0.0238(16) -0.0036(12) 0.0101(13) -0.0087(12)
O11 0.0169(13) 0.0157(13) 0.0170(14) 0.0010(11) 0.0071(11) -0.0019(11)
O12 0.0289(16) 0.0255(15) 0.0219(16) -0.0014(12) 0.0127(13) -0.0025(13)
O13 0.0194(15) 0.0180(14) 0.0307(17) 0.0012(12) 0.0050(13) 0.0015(12)
O14 0.0196(14) 0.0248(15) 0.0220(16) 0.0020(12) 0.0052(12) 0.0016(12)
O15 0.0281(16) 0.0230(15) 0.0303(18) 0.0067(13) 0.0105(14) 0.0009(13)
O16 0.0291(16) 0.0219(15) 0.0302(18) -0.0069(13) 0.0045(14) -0.0059(13)
O17 0.0232(15) 0.0133(13) 0.0211(15) 0.0003(11) 0.0068(12) 0.0018(11)
O18 0.0430(19) 0.0252(16) 0.0225(17) -0.0033(13) 0.0021(15) -0.0083(14)
O19 0.0152(13) 0.0178(14) 0.0192(15) 0.0047(11) 0.0033(11) 0.0023(11)
O20 0.0349(18) 0.0257(16) 0.0335(18) 0.0039(14) 0.0172(15) 0.0054(14)
O21 0.0172(14) 0.0170(14) 0.0148(14) 0.0019(11) -0.0009(11) -0.0023(11)
O22 0.0255(16) 0.0275(16) 0.0248(16) -0.0014(13) 0.0102(13) -0.0023(13)
O23 0.0217(14) 0.0197(14) 0.0122(14) -0.0021(11) 0.0032(11) -0.0023(11)
O24 0.0154(13) 0.0136(13) 0.0153(14) 0.0025(11) -0.0004(11) -0.0003(10)
O25 0.0326(17) 0.0217(15) 0.0185(15) 0.0018(12) 0.0065(13) -0.0026(13)
O26 0.0185(14) 0.0193(14) 0.0182(15) 0.0010(11) 0.0051(12) -0.0052(11)
O100 0.0294(17) 0.0329(18) 0.039(2) 0.0029(15) 0.0095(15) 0.0016(14)
O101 0.0353(19) 0.045(2) 0.043(2) 0.0037(17) 0.0163(17) 0.0084(16)
O102 0.0386(19) 0.0285(17) 0.040(2) -0.0051(15) 0.0177(16) -0.0026(15)
O103 0.038(2) 0.060(3) 0.077(3) -0.023(2) 0.014(2) -0.008(2)
O104 0.105(8) 0.084(7) 0.042(5) 0.010(5) 0.018(5) 0.010(6)
Mn1 0.0123(4) 0.0102(4) 0.0102(4) 0.0008(3) 0.0032(3) -0.0007(3)
Mn2 0.0138(4) 0.0113(4) 0.0110(4) 0.0002(3) 0.0017(3) -0.0013(3)
Mo1 0.01672(16) 0.01286(15) 0.01192(16) -0.00077(12) 0.00366(13) -0.00077(12)
Mo2 0.01309(16) 0.01531(16) 0.01564(17) -0.00059(13) 0.00333(13) -0.00147(12)
Mo3 0.01551(16) 0.01387(15) 0.01618(17) -0.00057(13) 0.00623(13) 0.00050(13)
Mo4 0.01966(17) 0.01330(16) 0.01923(18) 0.00034(13) 0.00507(14) -0.00208(13)
Mo5 0.02462(18) 0.01467(16) 0.01482(17) -0.00232(13) 0.00542(14) -0.00074(14)
Mo6 0.01956(17) 0.01694(16) 0.01470(17) 0.00085(13) 0.00503(14) -0.00244(13)

loop_
_atom_type_symbol
_atom_type_description
_atom_type_scat_dispersion_real
_atom_type_scat_dispersion_imag
_atom_type_scat_source
C C 0.0033 0.0016 'International Tables Vol C Tables 4.2.6.8 and 6.1.1.4'
H H 0.0000 0.0000 'International Tables Vol C Tables 4.2.6.8 and 6.1.1.4'
N N 0.0061 0.0033 'International Tables Vol C Tables 4.2.6.8 and 6.1.1.4'
O O 0.0106 0.0060 'International Tables Vol C Tables 4.2.6.8 and 6.1.1.4'
Mn Mn 0.3368 0.7283 'International Tables Vol C Tables 4.2.6.8 and 6.1.1.4'
Mo Mo -1.6832 0.6857 'International Tables Vol C Tables 4.2.6.8 and 6.1.1.4'

loop_
_geom_angle_atom_site_label_1
_geom_angle_atom_site_label_2
_geom_angle_atom_site_label_3
_geom_angle
_geom_angle_site_symmetry_1
_geom_angle_site_symmetry_3
N1 C1 C2 105.3(4) . .
C3 C2 C1 112.5(4) . .
C2 C3 N2 104.7(4) . .
N3 C4 C5 124.3(4) . .
N3 C4 N2 115.2(4) . .
C5 C4 N2 120.4(4) . .
C6 C5 C4 116.9(4) . .
C7 C6 C5 120.4(4) . .
C7 C6 C12 121.2(4) . .
C5 C6 C12 118.4(4) . .
C6 C7 C8 117.1(4) . .
N3 C8 C7 124.4(4) . .
N3 C8 N4 115.8(4) . .
C7 C8 N4 119.9(4) . .
C10 C9 N4 104.8(4) . .
C9 C10 C11 112.3(4) . .
N5 C11 C10 105.4(4) . .
O1 C12 N6 126.1(4) . .
O1 C12 C6 119.6(4) . .
N6 C12 C6 114.2(3) . .
N6 C13 C32 109.1(3) . .
N6 C13 C31 106.3(3) . .
C32 C13 C31 113.1(3) . .
N6 C13 C14 103.7(3) . .
C32 C13 C14 111.6(3) . .
C31 C13 C14 112.4(3) . .
O3 C14 C13 113.7(3) . .
N7 C17 C18 104.9(4) . .
C19 C18 C17 112.0(5) . .
C18 C19 N8 104.7(4) . .
N9 C20 C21 124.9(4) . .
N9 C20 N8 115.4(4) . .
C21 C20 N8 119.7(4) . .
C20 C21 C22 116.9(4) . .
C23 C22 C21 120.1(4) . .
C23 C22 C28 122.7(4) . .
C21 C22 C28 117.2(4) . .
C22 C23 C24 117.0(4) . .
N9 C24 C23 124.6(4) . .
N9 C24 N10 115.3(4) . .
C23 C24 N10 120.1(4) . .
C26 C25 N10 105.3(4) . .
C25 C26 C27 112.0(4) . .
N11 C27 C26 105.1(4) . .
O2 C28 N12 125.6(4) . .
O2 C28 C22 119.6(4) . .
N12 C28 C22 114.8(4) . .
N12 C29 C34 107.6(3) . .
N12 C29 C33 108.5(3) . .
C34 C29 C33 112.5(3) . .
N12 C29 C30 102.7(3) . .
C34 C29 C30 111.8(3) . .
C33 C29 C30 113.0(3) . .
O21 C30 C29 114.1(3) . .
O9 C31 C13 113.3(3) . .
O7 C32 C13 112.9(3) . .
O19 C33 C29 112.9(3) . .
O24 C34 C29 112.9(3) . .
N13 C35 C36 114.7(4) . .
C35 C36 C37 109.5(5) . .
C38 C37 C36 111.7(6) . .
C40 C39 N13 116.0(4) . .
C42B C40 C39 130.4(8) . .
C39 C40 C42A 100.1(6) . .
C41 C42A C40 107.6(6) . .
C41 C42B C40 118.9(12) . .
N13 C43 C44 115.2(4) . .
C43 C44 C45 111.5(5) . .
C46 C45 C44 113.1(6) . .
N13 C47 C48 114.4(4) . .
C49 C48 C47 113.4(7) . .
C50 C49 C48 119.1(9) . .
C52 C51 N14 115.1(4) . .
C51 C52 C53 110.5(4) . .
C52 C53 C54 112.3(4) . .
C56 C55 N14 116.7(4) . .
C55 C56 C57 109.4(4) . .
C56 C57 C58 111.8(4) . .
C60 C59 N14 115.2(4) . .
C59 C60 C61 110.7(4) . .
C60 C61 C62 111.8(5) . .
C64 C63 N14 115.9(4) . .
C65 C64 C63 112.9(4) . .
C66A C65 C64 130.8(10) . .
C66B C65 C64 132.1(9) . .
N15 C67 C68 116.8(4) . .
C67 C68 C69 109.4(4) . .
C70 C69 C68 113.1(4) . .
N15 C71 C72 115.2(4) . .
C71 C72 C73 111.8(5) . .
C74 C73 C72 111.1(7) . .
N15 C75 C76 116.1(4) . .
C75 C76 C77 110.4(4) . .
C78 C77 C76 113.9(5) . .
C80 C79 N15 118.0(4) . .
C81 C80 C79 117.3(4) . .
C80 C81 C82 112.5(5) . .
O102 C84 N16 122.4(5) . .
O102 C84 C83 121.4(5) . .
N16 C84 C83 116.3(5) . .
O103 C88 N17 122.3(6) . .
O103 C88 C87 120.2(5) . .
N17 C88 C87 117.5(5) . .
C1 N1 N2 105.3(4) . .
C3 N2 N1 112.1(4) . .
C3 N2 C4 120.8(3) . .
N1 N2 C4 126.9(4) . .
C8 N3 C4 116.8(3) . .
C9 N4 N5 112.2(4) . .
C9 N4 C8 120.8(3) . .
N5 N4 C8 127.0(4) . .
N4 N5 C11 105.3(4) . .
C12 N6 C13 125.4(3) . .
N8 N7 C17 104.8(4) . .
C19 N8 N7 113.5(4) . .
C19 N8 C20 119.5(3) . .
N7 N8 C20 126.9(4) . .
C20 N9 C24 116.4(4) . .
C25 N10 N11 111.6(4) . .
C25 N10 C24 120.5(3) . .
N11 N10 C24 127.7(4) . .
N10 N11 C27 105.9(4) . .
C28 N12 C29 124.9(3) . .
C35 N13 C47 111.0(4) . .
C35 N13 C39 110.8(4) . .
C47 N13 C39 107.7(4) . .
C35 N13 C43 107.8(3) . .
C47 N13 C43 108.8(4) . .
C39 N13 C43 110.7(4) . .
C51 N14 C59 111.4(4) . .
C51 N14 C55 109.2(3) . .
C59 N14 C55 108.0(3) . .
C51 N14 C63 108.2(3) . .
C59 N14 C63 108.8(3) . .
C55 N14 C63 111.3(4) . .
C75 N15 C67 107.0(3) . .
C75 N15 C71 111.4(4) . .
C67 N15 C71 110.4(4) . .
C75 N15 C79 111.6(4) . .
C67 N15 C79 110.5(4) . .
C71 N15 C79 106.0(3) . .
C84 N16 C85 118.5(4) . .
C84 N16 C86 123.5(4) . .
C85 N16 C86 117.4(4) . .
C88 N17 C89 124.9(5) . .
C88 N17 C90 119.6(5) . .
C89 N17 C90 114.9(6) . .
C14 O3 Mn1 116.7(2) . .
C14 O3 Mo1 122.6(2) . .
Mn1 O3 Mo1 100.53(10) . .
C14 O3 Mo2 121.4(2) . .
Mn1 O3 Mo2 100.53(10) . .
Mo1 O3 Mo2 89.74(9) . .
Mo3 O5 Mo1 121.65(13) 3_666 .
C32 O7 Mn1 116.2(2) . .
C32 O7 Mo1 120.6(2) . 3_666
Mn1 O7 Mo1 99.72(10) . 3_666
C32 O7 Mo3 123.7(2) . .
Mn1 O7 Mo3 100.21(10) . .
Mo1 O7 Mo3 90.99(9) 3_666 .
Mo2 O8 Mo1 122.37(13) . .
C31 O9 Mn1 116.8(2) . .
C31 O9 Mo2 120.4(2) . 3_666
Mn1 O9 Mo2 102.15(10) . 3_666
C31 O9 Mo3 120.8(2) . 3_666
Mn1 O9 Mo3 101.16(10) . 3_666
Mo2 O9 Mo3 90.83(9) 3_666 3_666
Mo2 O11 Mo3 120.78(13) . .
Mo5 O17 Mo4 121.14(14) . .
C33 O19 Mn2 115.7(2) . .
C33 O19 Mo4 121.0(2) . .
Mn2 O19 Mo4 100.08(11) . .
C33 O19 Mo5 123.3(2) . .
Mn2 O19 Mo5 100.53(10) . .
Mo4 O19 Mo5 91.21(9) . .
C30 O21 Mn2 115.4(2) . .
C30 O21 Mo6 121.5(2) . .
Mn2 O21 Mo6 100.74(11) . .
C30 O21 Mo5 122.6(2) . 3_776
Mn2 O21 Mo5 100.28(10) . 3_776
Mo6 O21 Mo5 91.42(9) . 3_776
Mo5 O23 Mo6 121.47(14) . 3_776
C34 O24 Mn2 118.2(2) . .
C34 O24 Mo4 120.3(2) . 3_776
Mn2 O24 Mo4 101.11(11) . 3_776
C34 O24 Mo6 121.2(2) . 3_776
Mn2 O24 Mo6 101.54(11) . 3_776
Mo4 O24 Mo6 89.14(9) 3_776 3_776
Mo6 O26 Mo4 122.25(14) . .
O3 Mn1 O3 180.0 3_666 .
O3 Mn1 O9 87.21(10) 3_666 .
O3 Mn1 O9 92.79(10) . .
O3 Mn1 O9 92.79(10) 3_666 3_666
O3 Mn1 O9 87.21(10) . 3_666
O9 Mn1 O9 180.0 . 3_666
O3 Mn1 O7 88.14(10) 3_666 .
O3 Mn1 O7 91.86(10) . .
O9 Mn1 O7 92.79(10) . .
O9 Mn1 O7 87.21(10) 3_666 .
O3 Mn1 O7 91.86(10) 3_666 3_666
O3 Mn1 O7 88.13(10) . 3_666
O9 Mn1 O7 87.21(10) . 3_666
O9 Mn1 O7 92.79(10) 3_666 3_666
O7 Mn1 O7 180.0 . 3_666
O24 Mn2 O24 180.0 3_776 .
O24 Mn2 O21 92.60(11) 3_776 3_776
O24 Mn2 O21 87.40(11) . 3_776
O24 Mn2 O21 87.39(11) 3_776 .
O24 Mn2 O21 92.61(11) . .
O21 Mn2 O21 180.0 3_776 .
O24 Mn2 O19 88.01(11) 3_776 .
O24 Mn2 O19 91.99(11) . .
O21 Mn2 O19 87.00(10) 3_776 .
O21 Mn2 O19 93.00(10) . .
O24 Mn2 O19 91.99(11) 3_776 3_776
O24 Mn2 O19 88.01(11) . 3_776
O21 Mn2 O19 93.00(10) 3_776 3_776
O21 Mn2 O19 87.00(10) . 3_776
O19 Mn2 O19 180.0 . 3_776
O6 Mo1 O4 105.56(13) . .
O6 Mo1 O5 102.24(12) . .
O4 Mo1 O5 98.59(12) . .
O6 Mo1 O8 99.36(12) . .
O4 Mo1 O8 101.74(12) . .
O5 Mo1 O8 145.00(11) . .
O6 Mo1 O7 92.17(12) . 3_666
O4 Mo1 O7 161.23(11) . 3_666
O5 Mo1 O7 71.12(10) . 3_666
O8 Mo1 O7 80.90(10) . 3_666
O6 Mo1 O3 162.13(11) . .
O4 Mo1 O3 91.47(11) . .
O5 Mo1 O3 80.03(10) . .
O8 Mo1 O3 71.30(10) . .
O7 Mo1 O3 71.61(9) 3_666 .
O10 Mo2 O14 105.68(14) . .
O10 Mo2 O8 101.58(12) . .
O14 Mo2 O8 99.35(12) . .
O10 Mo2 O11 99.02(12) . .
O14 Mo2 O11 102.13(12) . .
O8 Mo2 O11 144.81(11) . .
O10 Mo2 O9 161.60(12) . 3_666
O14 Mo2 O9 91.95(11) . 3_666
O8 Mo2 O9 80.19(10) . 3_666
O11 Mo2 O9 71.58(10) . 3_666
O10 Mo2 O3 92.97(12) . .
O14 Mo2 O3 160.56(11) . .
O8 Mo2 O3 70.95(10) . .
O11 Mo2 O3 79.82(10) . .
O9 Mo2 O3 70.12(9) 3_666 .
O12 Mo3 O13 106.11(14) . .
O12 Mo3 O5 101.89(13) . 3_666
O13 Mo3 O5 98.42(12) . 3_666
O12 Mo3 O11 99.96(13) . .
O13 Mo3 O11 101.43(12) . .
O5 Mo3 O11 144.94(11) 3_666 .
O12 Mo3 O7 93.39(12) . .
O13 Mo3 O7 159.57(12) . .
O5 Mo3 O7 71.05(10) 3_666 .
O11 Mo3 O7 80.63(10) . .
O12 Mo3 O9 163.07(12) . 3_666
O13 Mo3 O9 89.90(12) . 3_666
O5 Mo3 O9 80.63(10) 3_666 3_666
O11 Mo3 O9 70.86(10) . 3_666
O7 Mo3 O9 71.41(9) . 3_666
O15 Mo4 O16 105.86(15) . .
O15 Mo4 O17 97.86(13) . .
O16 Mo4 O17 103.00(13) . .
O15 Mo4 O26 101.42(13) . .
O16 Mo4 O26 99.49(13) . .
O17 Mo4 O26 144.97(11) . .
O15 Mo4 O19 157.35(12) . .
O16 Mo4 O19 96.18(13) . .
O17 Mo4 O19 71.64(10) . .
O26 Mo4 O19 79.57(10) . .
O15 Mo4 O24 88.01(12) . 3_776
O16 Mo4 O24 164.66(12) . 3_776
O17 Mo4 O24 81.05(10) . 3_776
O26 Mo4 O24 70.76(10) . 3_776
O19 Mo4 O24 70.81(9) . 3_776
O18 Mo5 O20 105.74(16) . .
O18 Mo5 O17 101.90(14) . .
O20 Mo5 O17 97.29(13) . .
O18 Mo5 O23 99.52(13) . .
O20 Mo5 O23 102.48(13) . .
O17 Mo5 O23 145.54(11) . .
O18 Mo5 O19 90.59(13) . .
O20 Mo5 O19 161.83(13) . .
O17 Mo5 O19 71.05(10) . .
O23 Mo5 O19 82.11(10) . .
O18 Mo5 O21 160.99(13) . 3_776
O20 Mo5 O21 92.52(13) . 3_776
O17 Mo5 O21 80.49(10) . 3_776
O23 Mo5 O21 70.79(10) . 3_776
O19 Mo5 O21 72.19(9) . 3_776
O25 Mo6 O22 104.99(14) . .
O25 Mo6 O26 100.83(13) . .
O22 Mo6 O26 99.21(13) . .
O25 Mo6 O23 99.22(13) . 3_776
O22 Mo6 O23 102.94(13) . 3_776
O26 Mo6 O23 144.98(11) . 3_776
O25 Mo6 O21 161.12(12) . .
O22 Mo6 O21 93.30(12) . .
O26 Mo6 O21 80.35(10) . .
O23 Mo6 O21 71.66(10) 3_776 .
O25 Mo6 O24 92.13(12) . 3_776
O22 Mo6 O24 161.80(12) . 3_776
O26 Mo6 O24 71.01(10) . 3_776
O23 Mo6 O24 79.86(10) 3_776 3_776
O21 Mo6 O24 70.28(9) . 3_776

loop_
_geom_bond_atom_site_label_1
_geom_bond_atom_site_label_2
_geom_bond_distance
_geom_bond_site_symmetry_2
C1 N1 1.374(7) .
C1 C2 1.396(7) .
C2 C3 1.309(6) .
C3 N2 1.350(5) .
C4 N3 1.334(5) .
C4 C5 1.397(6) .
C4 N2 1.406(5) .
C5 C6 1.385(6) .
C6 C7 1.383(6) .
C6 C12 1.511(5) .
C7 C8 1.396(5) .
C8 N3 1.327(5) .
C8 N4 1.406(5) .
C9 C10 1.311(6) .
C9 N4 1.351(5) .
C10 C11 1.395(6) .
C11 N5 1.377(6) .
C12 O1 1.226(5) .
C12 N6 1.352(5) .
C13 N6 1.479(4) .
C13 C32 1.539(5) .
C13 C31 1.546(5) .
C13 C14 1.548(5) .
C14 O3 1.432(4) .
C17 N7 1.384(6) .
C17 C18 1.408(7) .
C18 C19 1.315(6) .
C19 N8 1.333(5) .
C20 N9 1.330(5) .
C20 C21 1.384(6) .
C20 N8 1.427(5) .
C21 C22 1.391(6) .
C22 C23 1.388(6) .
C22 C28 1.508(6) .
C23 C24 1.389(6) .
C24 N9 1.334(5) .
C24 N10 1.403(5) .
C25 C26 1.310(6) .
C25 N10 1.355(5) .
C26 C27 1.393(7) .
C27 N11 1.380(7) .
C28 O2 1.222(5) .
C28 N12 1.343(5) .
C29 N12 1.476(5) .
C29 C34 1.532(5) .
C29 C33 1.546(5) .
C29 C30 1.546(6) .
C30 O21 1.428(4) .
C31 O9 1.432(4) .
C32 O7 1.439(4) .
C33 O19 1.447(4) .
C34 O24 1.440(4) .
C35 N13 1.509(5) .
C35 C36 1.522(7) .
C36 C37 1.528(7) .
C37 C38 1.511(10) .
C39 C40 1.489(8) .
C39 N13 1.515(6) .
C41 C42A 1.351(11) .
C41 C42B 1.355(14) .
C40 C42B 1.486(14) .
C40 C42A 1.672(10) .
C43 N13 1.524(6) .
C43 C44 1.524(8) .
C44 C45 1.528(8) .
C45 C46 1.515(9) .
C47 N13 1.514(6) .
C47 C48 1.539(8) .
C48 C49 1.504(9) .
C49 C50 1.372(12) .
C51 C52 1.510(7) .
C51 N14 1.524(6) .
C52 C53 1.514(7) .
C53 C54 1.517(7) .
C55 C56 1.515(6) .
C55 N14 1.524(6) .
C56 C57 1.521(7) .
C57 C58 1.523(7) .
C59 C60 1.513(6) .
C59 N14 1.524(6) .
C60 C61 1.513(7) .
C61 C62 1.531(8) .
C63 C64 1.512(7) .
C63 N14 1.534(6) .
C64 C65 1.504(8) .
C65 C66A 1.215(14) .
C65 C66B 1.349(13) .
C67 N15 1.515(6) .
C67 C68 1.517(6) .
C68 C69 1.531(6) .
C69 C70 1.521(7) .
C71 N15 1.521(6) .
C71 C72 1.522(7) .
C72 C73 1.526(9) .
C73 C74 1.474(11) .
C75 N15 1.510(6) .
C75 C76 1.517(7) .
C76 C77 1.531(7) .
C77 C78 1.508(9) .
C79 C80 1.524(7) .
C79 N15 1.524(6) .
C80 C81 1.514(7) .
C81 C82 1.519(8) .
C83 C84 1.523(7) .
C84 O102 1.256(6) .
C84 N16 1.330(6) .
C85 N16 1.456(6) .
C86 N16 1.477(6) .
C87 C88 1.509(8) .
C88 O103 1.241(6) .
C88 N17 1.332(7) .
C89 N17 1.442(7) .
C90 N17 1.469(8) .
N1 N2 1.377(5) .
N4 N5 1.371(5) .
N7 N8 1.367(5) .
N10 N11 1.363(6) .
O3 Mn1 1.961(3) .
O3 Mo1 2.374(3) .
O3 Mo2 2.394(3) .
O4 Mo1 1.703(3) .
O5 Mo3 1.922(3) 3_666
O5 Mo1 1.923(3) .
O6 Mo1 1.700(3) .
O7 Mn1 2.014(3) .
O7 Mo1 2.352(3) 3_666
O7 Mo3 2.356(3) .
O8 Mo2 1.916(3) .
O8 Mo1 1.923(3) .
O9 Mn1 1.977(3) .
O9 Mo2 2.334(2) 3_666
O9 Mo3 2.360(3) 3_666
O10 Mo2 1.701(3) .
O11 Mo2 1.919(3) .
O11 Mo3 1.926(3) .
O12 Mo3 1.703(3) .
O13 Mo3 1.705(3) .
O14 Mo2 1.712(3) .
O15 Mo4 1.699(3) .
O16 Mo4 1.700(3) .
O17 Mo5 1.919(3) .
O17 Mo4 1.923(3) .
O18 Mo5 1.698(3) .
O19 Mn2 2.022(3) .
O19 Mo4 2.327(3) .
O19 Mo5 2.355(3) .
O20 Mo5 1.711(3) .
O21 Mn2 2.019(3) .
O21 Mo6 2.325(3) .
O21 Mo5 2.366(3) 3_776
O22 Mo6 1.714(3) .
O23 Mo5 1.922(3) .
O23 Mo6 1.927(3) 3_776
O24 Mn2 1.913(3) .
O24 Mo4 2.393(3) 3_776
O24 Mo6 2.395(3) 3_776
O25 Mo6 1.703(3) .
O26 Mo6 1.909(3) .
O26 Mo4 1.928(3) .
Mn1 O3 1.961(3) 3_666
Mn1 O9 1.977(3) 3_666
Mn1 O7 2.014(3) 3_666
Mn2 O24 1.913(3) 3_776
Mn2 O21 2.019(3) 3_776
Mn2 O19 2.022(3) 3_776
Mo1 O7 2.352(3) 3_666
Mo2 O9 2.333(2) 3_666
Mo3 O5 1.922(3) 3_666
Mo3 O9 2.360(3) 3_666
Mo4 O24 2.393(3) 3_776
Mo5 O21 2.366(3) 3_776
Mo6 O23 1.927(3) 3_776
Mo6 O24 2.395(3) 3_776
